data_4062625
_journal_name_full Organometallics
_journal_paper_doi 10.1021/om034359i
_journal_year 2004
_chemical_formula_sum 'C79 H84 Fe2 P4'
_chemical_formula_weight 1269.04
_space_group_IT_number 2
_symmetry_cell_setting monoclinic
_symmetry_space_group_name_Hall '-P 1'
_symmetry_space_group_name_H-M 'P -1'
_cell_angle_alpha 73.641(5)
_cell_angle_beta 85.148(5)
_cell_angle_gamma 89.585(5)
_cell_formula_units_Z 2
_cell_length_a 8.479(5)
_cell_length_b 19.603(5)
_cell_length_c 21.125(5)
_cell_measurement_temperature 293(2)
_cell_volume 3357(2)
_diffrn_ambient_temperature 293(2)
_exptl_crystal_density_diffrn 1.256
_cod_depositor_comments
;
The following automatic conversions were performed:
'_symmetry_cell_setting' value 'Monoclinic' changed to 'monoclinic'
according to '/home/saulius/struct/CIF-dictionaries/cif_core.dic'
dictionary named 'cif_core.dic' version 2.4.1 from 2010-06-29.

Automatic conversion script
Id: cif_fix_enum 1527 2010-12-29 10:47:43Z saulius 
;
_cod_database_code 4062625

loop_
_symmetry_equiv_pos_as_xyz
'x, y, z'
'-x, -y, -z'

loop_
_atom_site_label
_atom_site_type_symbol
_atom_site_fract_x
_atom_site_fract_y
_atom_site_fract_z
_atom_site_U_iso_or_equiv
_atom_site_adp_type
_atom_site_occupancy
_atom_site_symmetry_multiplicity
_atom_site_calc_flag
_atom_site_refinement_flags
_atom_site_disorder_assembly
_atom_site_disorder_group
Fe1 Fe 0.83680(7) 0.27683(4) 0.75000(4) 0.0419(2) Uani 1 1 d . . .
C11 C 1.0254(5) 0.2951(3) 0.8022(3) 0.0518(15) Uani 1 1 d . . .
C11' C 1.0207(7) 0.3245(4) 0.8606(3) 0.081(2) Uani 1 1 d . . .
H11A H 0.9980 0.2868 0.9006 0.122 Uiso 1 1 calc R . .
H11B H 0.9397 0.3596 0.8569 0.122 Uiso 1 1 calc R . .
H11C H 1.1214 0.3461 0.8616 0.122 Uiso 1 1 calc R . .
C12 C 1.0214(5) 0.2213(3) 0.8040(3) 0.0519(15) Uani 1 1 d . . .
C12' C 1.0229(6) 0.1601(3) 0.8663(3) 0.0763(19) Uani 1 1 d . . .
H12A H 1.0060 0.1778 0.9043 0.114 Uiso 1 1 calc R . .
H12B H 1.1234 0.1372 0.8669 0.114 Uiso 1 1 calc R . .
H12C H 0.9402 0.1266 0.8672 0.114 Uiso 1 1 calc R . .
C13 C 1.0419(5) 0.2164(3) 0.7388(3) 0.0490(14) Uani 1 1 d . . .
C13' C 1.0727(6) 0.1495(3) 0.7197(3) 0.0696(18) Uani 1 1 d . . .
H13A H 1.0826 0.1600 0.6723 0.104 Uiso 1 1 calc R . .
H13B H 0.9865 0.1165 0.7377 0.104 Uiso 1 1 calc R . .
H13C H 1.1691 0.1291 0.7368 0.104 Uiso 1 1 calc R . .
C14 C 1.0621(5) 0.2870(3) 0.6954(3) 0.0497(14) Uani 1 1 d . . .
C14' C 1.1097(6) 0.3069(3) 0.6222(3) 0.0683(18) Uani 1 1 d . . .
H14A H 1.1049 0.2654 0.6067 0.102 Uiso 1 1 calc R . .
H14B H 1.2158 0.3260 0.6138 0.102 Uiso 1 1 calc R . .
H14C H 1.0389 0.3420 0.5993 0.102 Uiso 1 1 calc R . .
C15 C 1.0548(5) 0.3346(3) 0.7346(3) 0.0524(15) Uani 1 1 d . . .
C15' C 1.0867(6) 0.4128(3) 0.7103(4) 0.082(2) Uani 1 1 d . . .
H15A H 1.0744 0.4328 0.7470 0.123 Uiso 1 1 calc R . .
H15B H 1.0133 0.4343 0.6786 0.123 Uiso 1 1 calc R . .
H15C H 1.1928 0.4216 0.6898 0.123 Uiso 1 1 calc R . .
Fe2 Fe 0.96467(7) 0.71981(4) 0.74143(3) 0.03708(19) Uani 1 1 d . . .
C21 C 1.1789(5) 0.6812(3) 0.7805(3) 0.0435(13) Uani 1 1 d . . .
C21' C 1.2446(5) 0.6763(3) 0.8455(3) 0.0582(16) Uani 1 1 d . . .
H21A H 1.2974 0.7203 0.8430 0.087 Uiso 1 1 calc R . .
H21B H 1.3187 0.6382 0.8550 0.087 Uiso 1 1 calc R . .
H21C H 1.1599 0.6672 0.8801 0.087 Uiso 1 1 calc R . .
C22 C 1.0947(5) 0.6258(3) 0.7663(3) 0.0419(12) Uani 1 1 d . . .
C22' C 1.0486(6) 0.5548(3) 0.8140(3) 0.0609(16) Uani 1 1 d . . .
H22A H 0.9915 0.5273 0.7920 0.091 Uiso 1 1 calc R . .
H22B H 0.9827 0.5616 0.8509 0.091 Uiso 1 1 calc R . .
H22C H 1.1421 0.5300 0.8295 0.091 Uiso 1 1 calc R . .
C23 C 1.0805(5) 0.6463(3) 0.6963(3) 0.0446(13) Uani 1 1 d . . .
C23' C 1.0156(6) 0.6011(3) 0.6581(3) 0.0606(16) Uani 1 1 d . . .
H23A H 0.9735 0.5575 0.6881 0.091 Uiso 1 1 calc R . .
H23B H 1.0985 0.5908 0.6284 0.091 Uiso 1 1 calc R . .
H23C H 0.9329 0.6260 0.6330 0.091 Uiso 1 1 calc R . .
C24 C 1.1506(5) 0.7149(3) 0.6692(2) 0.0421(12) Uani 1 1 d . . .
C24' C 1.1850(6) 0.7505(3) 0.5967(3) 0.0593(16) Uani 1 1 d . . .
H24A H 1.2337 0.7962 0.5906 0.089 Uiso 1 1 calc R . .
H24B H 1.0879 0.7563 0.5756 0.089 Uiso 1 1 calc R . .
H24C H 1.2553 0.7217 0.5775 0.089 Uiso 1 1 calc R . .
C25 C 1.2128(5) 0.7373(3) 0.7206(3) 0.0433(13) Uani 1 1 d . . .
C25' C 1.3217(5) 0.7992(3) 0.7107(3) 0.0613(16) Uani 1 1 d . . .
H25A H 1.3223 0.8286 0.6658 0.092 Uiso 1 1 calc R . .
H25B H 1.4267 0.7827 0.7194 0.092 Uiso 1 1 calc R . .
H25C H 1.2863 0.8263 0.7404 0.092 Uiso 1 1 calc R . .
C1 C 0.7314(5) 0.3621(3) 0.7539(3) 0.0497(14) Uani 1 1 d . . .
C2 C 0.6722(5) 0.4172(3) 0.7571(3) 0.0525(14) Uani 1 1 d . . .
C3 C 0.6048(6) 0.4849(3) 0.7638(3) 0.0599(16) Uani 1 1 d . . .
H3A H 0.6820 0.5086 0.7821 0.090 Uiso 1 1 calc R . .
H3B H 0.5122 0.4741 0.7954 0.090 Uiso 1 1 calc R . .
C4 C 0.5580(6) 0.5357(3) 0.7006(3) 0.0596(16) Uani 1 1 d . . .
H4A H 0.4676 0.5158 0.6863 0.089 Uiso 1 1 calc R . .
H4B H 0.6447 0.5408 0.6665 0.089 Uiso 1 1 calc R . .
C5 C 0.5156(5) 0.6094(3) 0.7081(3) 0.0559(15) Uani 1 1 d . . .
H5A H 0.4769 0.6382 0.6673 0.084 Uiso 1 1 calc R . .
H5B H 0.4311 0.6044 0.7431 0.084 Uiso 1 1 calc R . .
C6 C 0.6518(5) 0.6463(3) 0.7236(3) 0.0448(13) Uani 1 1 d . . .
C7 C 0.7697(5) 0.6751(3) 0.7337(2) 0.0400(12) Uani 1 1 d . . .
P1 P 0.68607(14) 0.27578(8) 0.67244(7) 0.0450(4) Uani 1 1 d . . .
C1' C 0.4769(5) 0.2799(3) 0.7045(3) 0.0574(16) Uani 1 1 d . . .
H1'1 H 0.4448 0.3291 0.6923 0.086 Uiso 1 1 calc R . .
H1'2 H 0.4113 0.2543 0.6831 0.086 Uiso 1 1 calc R . .
C2' C 0.4465(5) 0.2498(3) 0.7778(3) 0.0607(16) Uani 1 1 d . . .
H2'1 H 0.3805 0.2072 0.7874 0.091 Uiso 1 1 calc R . .
H2'2 H 0.3896 0.2840 0.7960 0.091 Uiso 1 1 calc R . .
P2 P 0.63623(14) 0.22716(8) 0.81842(7) 0.0465(4) Uani 1 1 d . . .
P3 P 0.85306(13) 0.81772(7) 0.69123(7) 0.0381(3) Uani 1 1 d . . .
C3' C 0.7043(5) 0.8421(3) 0.7513(2) 0.0419(12) Uani 1 1 d . . .
H3'1 H 0.7466 0.8808 0.7654 0.063 Uiso 1 1 calc R . .
H3'2 H 0.6091 0.8586 0.7296 0.063 Uiso 1 1 calc R . .
C4' C 0.6629(5) 0.7792(3) 0.8114(2) 0.0443(13) Uani 1 1 d . . .
H4'1 H 0.5890 0.7471 0.8012 0.066 Uiso 1 1 calc R . .
H4'2 H 0.6157 0.7952 0.8481 0.066 Uiso 1 1 calc R . .
P4 P 0.85155(13) 0.73465(7) 0.83223(7) 0.0409(3) Uani 1 1 d . . .
C111 C 0.6897(6) 0.1972(3) 0.6419(3) 0.0475(13) Uani 1 1 d . . .
C112 C 0.8031(6) 0.1928(3) 0.5908(3) 0.0607(16) Uani 1 1 d . . .
H112 H 0.8652 0.2325 0.5682 0.091 Uiso 1 1 calc R . .
C113 C 0.8232(8) 0.1297(4) 0.5737(3) 0.0772(19) Uani 1 1 d . . .
H113 H 0.8998 0.1274 0.5402 0.116 Uiso 1 1 calc R . .
C114 C 0.7331(10) 0.0716(4) 0.6051(4) 0.086(2) Uani 1 1 d . . .
H114 H 0.7493 0.0294 0.5937 0.129 Uiso 1 1 calc R . .
C115 C 0.6180(9) 0.0747(4) 0.6537(4) 0.089(2) Uani 1 1 d . . .
H115 H 0.5537 0.0351 0.6745 0.134 Uiso 1 1 calc R . .
C116 C 0.5978(7) 0.1377(3) 0.6720(3) 0.0741(18) Uani 1 1 d . . .
H116 H 0.5201 0.1393 0.7053 0.111 Uiso 1 1 calc R . .
C121 C 0.6907(6) 0.3481(3) 0.5947(3) 0.0527(14) Uani 1 1 d . . .
C122 C 0.7654(6) 0.4122(3) 0.5893(3) 0.0676(17) Uani 1 1 d . . .
H122 H 0.8175 0.4183 0.6244 0.101 Uiso 1 1 calc R . .
C123 C 0.7623(8) 0.4677(4) 0.5313(4) 0.087(2) Uani 1 1 d . . .
H123 H 0.8162 0.5102 0.5270 0.131 Uiso 1 1 calc R . .
C124 C 0.6810(9) 0.4603(4) 0.4807(4) 0.094(2) Uani 1 1 d . . .
H124 H 0.6766 0.4983 0.4428 0.141 Uiso 1 1 calc R . .
C125 C 0.6057(9) 0.3977(4) 0.4851(4) 0.088(2) Uani 1 1 d . . .
H125 H 0.5510 0.3927 0.4502 0.132 Uiso 1 1 calc R . .
C126 C 0.6117(7) 0.3420(4) 0.5415(3) 0.0724(18) Uani 1 1 d . . .
H126 H 0.5616 0.2991 0.5442 0.109 Uiso 1 1 calc R . .
C211 C 0.6008(5) 0.2521(3) 0.8959(3) 0.0531(15) Uani 1 1 d . . .
C212 C 0.6649(6) 0.2134(4) 0.9527(3) 0.0712(18) Uani 1 1 d . . .
H212 H 0.7176 0.1715 0.9532 0.107 Uiso 1 1 calc R . .
C213 C 0.6513(8) 0.2368(5) 1.0090(4) 0.096(3) Uani 1 1 d . . .
H213 H 0.6965 0.2105 1.0468 0.143 Uiso 1 1 calc R . .
C214 C 0.5734(7) 0.2973(4) 1.0104(4) 0.083(2) Uani 1 1 d . . .
H214 H 0.5666 0.3123 1.0486 0.125 Uiso 1 1 calc R . .
C215 C 0.5062(7) 0.3356(4) 0.9563(3) 0.0736(19) Uani 1 1 d . . .
H215 H 0.4505 0.3764 0.9574 0.110 Uiso 1 1 calc R . .
C216 C 0.5204(6) 0.3138(3) 0.8985(3) 0.0676(17) Uani 1 1 d . . .
H216 H 0.4754 0.3409 0.8610 0.101 Uiso 1 1 calc R . .
C221 C 0.6081(6) 0.1294(3) 0.8500(3) 0.0573(15) Uani 1 1 d . . .
C222 C 0.6979(7) 0.0843(4) 0.8238(3) 0.0708(18) Uani 1 1 d . . .
H222 H 0.7806 0.1031 0.7919 0.106 Uiso 1 1 calc R . .
C223 C 0.6701(9) 0.0113(4) 0.8429(4) 0.097(2) Uani 1 1 d . . .
H223 H 0.7330 -0.0180 0.8239 0.145 Uiso 1 1 calc R . .
C224 C 0.5499(11) -0.0169(5) 0.8898(5) 0.111(3) Uani 1 1 d . . .
H224 H 0.5320 -0.0658 0.9033 0.166 Uiso 1 1 calc R . .
C225 C 0.4545(10) 0.0263(5) 0.9174(4) 0.110(3) Uani 1 1 d . . .
H225 H 0.3715 0.0071 0.9490 0.164 Uiso 1 1 calc R . .
C226 C 0.4844(7) 0.0988(4) 0.8975(3) 0.083(2) Uani 1 1 d . . .
H226 H 0.4205 0.1281 0.9161 0.125 Uiso 1 1 calc R . .
C311 C 0.7424(5) 0.8219(3) 0.6191(2) 0.0392(12) Uani 1 1 d . . .
C312 C 0.6412(5) 0.8783(3) 0.5944(3) 0.0497(14) Uani 1 1 d . . .
H312 H 0.6278 0.9144 0.6149 0.075 Uiso 1 1 calc R . .
C313 C 0.5602(6) 0.8804(3) 0.5386(3) 0.0599(16) Uani 1 1 d . . .
H313 H 0.4909 0.9171 0.5231 0.090 Uiso 1 1 calc R . .
C314 C 0.5828(6) 0.8287(4) 0.5070(3) 0.0676(18) Uani 1 1 d . . .
H314 H 0.5308 0.8309 0.4694 0.101 Uiso 1 1 calc R . .
C315 C 0.6811(6) 0.7741(3) 0.5303(3) 0.0643(16) Uani 1 1 d . . .
H315 H 0.6953 0.7389 0.5088 0.096 Uiso 1 1 calc R . .
C316 C 0.7615(6) 0.7704(3) 0.5864(3) 0.0526(14) Uani 1 1 d . . .
H316 H 0.8286 0.7327 0.6018 0.079 Uiso 1 1 calc R . .
C321 C 0.9744(5) 0.8997(3) 0.6575(3) 0.0412(12) Uani 1 1 d . . .
C322 C 1.0300(5) 0.9221(3) 0.5914(3) 0.0487(13) Uani 1 1 d . . .
H322 H 0.9931 0.8994 0.5622 0.073 Uiso 1 1 calc R . .
C323 C 1.1394(6) 0.9777(3) 0.5673(3) 0.0634(16) Uani 1 1 d . . .
H323 H 1.1764 0.9912 0.5228 0.095 Uiso 1 1 calc R . .
C324 C 1.1928(6) 1.0124(3) 0.6095(3) 0.0671(18) Uani 1 1 d . . .
H324 H 1.2665 1.0495 0.5938 0.101 Uiso 1 1 calc R . .
C325 C 1.1365(6) 0.9921(3) 0.6756(3) 0.0623(16) Uani 1 1 d . . .
H325 H 1.1725 1.0155 0.7045 0.094 Uiso 1 1 calc R . .
C326 C 1.0274(5) 0.9374(3) 0.6986(3) 0.0505(14) Uani 1 1 d . . .
H326 H 0.9880 0.9251 0.7428 0.076 Uiso 1 1 calc R . .
C411 C 0.9277(5) 0.7961(3) 0.8756(3) 0.0494(14) Uani 1 1 d . . .
C412 C 0.8408(6) 0.8092(3) 0.9301(3) 0.0624(16) Uani 1 1 d . . .
H412 H 0.7494 0.7825 0.9485 0.094 Uiso 1 1 calc R . .
C413 C 0.8892(9) 0.8614(4) 0.9571(3) 0.084(2) Uani 1 1 d . . .
H413 H 0.8300 0.8696 0.9933 0.127 Uiso 1 1 calc R . .
C414 C 1.0248(9) 0.9013(4) 0.9306(4) 0.094(3) Uani 1 1 d . . .
H414 H 1.0562 0.9367 0.9486 0.141 Uiso 1 1 calc R . .
C415 C 1.1123(8) 0.8889(3) 0.8783(4) 0.078(2) Uani 1 1 d . . .
H415 H 1.2044 0.9154 0.8609 0.117 Uiso 1 1 calc R . .
C416 C 1.0642(6) 0.8359(3) 0.8501(3) 0.0603(16) Uani 1 1 d . . .
H416 H 1.1247 0.8277 0.8143 0.090 Uiso 1 1 calc R . .
C421 C 0.8030(5) 0.6546(3) 0.9011(3) 0.0483(13) Uani 1 1 d . . .
C422 C 0.8877(6) 0.6387(3) 0.9578(3) 0.0571(15) Uani 1 1 d . . .
H422 H 0.9586 0.6721 0.9635 0.086 Uiso 1 1 calc R . .
C423 C 0.8660(7) 0.5738(4) 1.0052(3) 0.0753(19) Uani 1 1 d . . .
H423 H 0.9226 0.5636 1.0425 0.113 Uiso 1 1 calc R . .
C424 C 0.7627(8) 0.5249(4) 0.9976(4) 0.086(2) Uani 1 1 d . . .
H424 H 0.7508 0.4809 1.0291 0.129 Uiso 1 1 calc R . .
C425 C 0.6749(7) 0.5400(3) 0.9433(3) 0.0733(18) Uani 1 1 d . . .
H425 H 0.6011 0.5069 0.9393 0.110 Uiso 1 1 calc R . .
C426 C 0.6968(6) 0.6044(3) 0.8948(3) 0.0574(15) Uani 1 1 d . . .
H426 H 0.6395 0.6138 0.8577 0.086 Uiso 1 1 calc R . .

loop_
_atom_site_aniso_label
_atom_site_aniso_U_11
_atom_site_aniso_U_22
_atom_site_aniso_U_33
_atom_site_aniso_U_23
_atom_site_aniso_U_13
_atom_site_aniso_U_12
Fe1 0.0351(4) 0.0465(5) 0.0485(5) -0.0193(4) -0.0080(3) 0.0064(3)
C11 0.040(3) 0.066(4) 0.062(4) -0.036(4) -0.016(3) 0.008(2)
C11' 0.073(4) 0.099(6) 0.089(5) -0.052(5) -0.018(4) -0.004(4)
C12 0.033(3) 0.076(5) 0.055(4) -0.028(4) -0.014(2) 0.013(2)
C12' 0.063(4) 0.085(5) 0.078(5) -0.013(4) -0.027(3) 0.014(3)
C13 0.035(3) 0.050(4) 0.068(4) -0.022(3) -0.016(2) 0.011(2)
C13' 0.054(3) 0.069(5) 0.096(5) -0.040(4) -0.008(3) 0.022(3)
C14 0.040(3) 0.064(4) 0.046(4) -0.017(3) -0.005(2) 0.006(2)
C14' 0.045(3) 0.090(5) 0.067(4) -0.019(4) 0.002(3) 0.004(3)
C15 0.041(3) 0.057(4) 0.069(4) -0.031(4) -0.012(3) 0.002(2)
C15' 0.062(4) 0.066(5) 0.125(7) -0.040(5) -0.002(4) -0.011(3)
Fe2 0.0323(3) 0.0377(4) 0.0400(5) -0.0093(4) -0.0021(3) 0.0011(3)
C21 0.033(2) 0.052(4) 0.042(3) -0.009(3) 0.000(2) 0.009(2)
C21' 0.041(3) 0.072(4) 0.060(4) -0.014(3) -0.017(3) 0.009(3)
C22 0.034(2) 0.039(3) 0.051(4) -0.012(3) -0.001(2) 0.008(2)
C22' 0.064(3) 0.049(4) 0.065(4) -0.010(3) 0.001(3) 0.008(3)
C23 0.033(2) 0.046(3) 0.058(4) -0.021(3) 0.004(2) 0.004(2)
C23' 0.068(3) 0.049(4) 0.065(4) -0.018(3) 0.000(3) 0.013(3)
C24 0.039(2) 0.040(3) 0.039(3) 0.001(3) 0.007(2) 0.005(2)
C24' 0.054(3) 0.067(4) 0.052(4) -0.013(3) 0.012(3) 0.005(3)
C25 0.026(2) 0.046(3) 0.054(4) -0.010(3) 0.003(2) -0.001(2)
C25' 0.036(3) 0.066(4) 0.080(5) -0.019(4) 0.009(3) -0.007(2)
C1 0.043(3) 0.053(4) 0.053(4) -0.017(3) -0.003(2) 0.008(3)
C2 0.047(3) 0.051(4) 0.062(4) -0.020(3) -0.004(3) 0.003(3)
C3 0.057(3) 0.052(4) 0.071(5) -0.019(4) -0.003(3) 0.009(3)
C4 0.052(3) 0.051(4) 0.080(5) -0.024(4) -0.014(3) -0.003(3)
C5 0.043(3) 0.041(3) 0.089(5) -0.022(3) -0.018(3) 0.005(2)
C6 0.039(3) 0.044(3) 0.054(4) -0.020(3) 0.000(2) 0.003(2)
C7 0.044(3) 0.038(3) 0.037(3) -0.009(3) -0.003(2) 0.006(2)
P1 0.0428(7) 0.0492(9) 0.0456(9) -0.0162(7) -0.0087(6) 0.0062(6)
C1' 0.039(3) 0.075(4) 0.064(4) -0.027(4) -0.016(3) 0.013(3)
C2' 0.029(3) 0.083(5) 0.070(4) -0.023(4) -0.005(2) -0.002(2)
P2 0.0401(7) 0.0554(10) 0.0463(9) -0.0169(8) -0.0086(6) 0.0078(6)
P3 0.0355(6) 0.0389(8) 0.0387(8) -0.0091(7) -0.0025(5) -0.0014(5)
C3' 0.033(2) 0.040(3) 0.054(4) -0.017(3) -0.001(2) 0.004(2)
C4' 0.036(2) 0.042(3) 0.050(3) -0.006(3) 0.002(2) 0.000(2)
P4 0.0375(6) 0.0442(9) 0.0393(8) -0.0094(7) -0.0022(5) 0.0031(6)
C111 0.057(3) 0.044(4) 0.048(4) -0.019(3) -0.020(3) 0.009(3)
C112 0.065(3) 0.059(4) 0.066(4) -0.028(4) -0.014(3) 0.009(3)
C113 0.093(5) 0.081(6) 0.072(5) -0.042(5) -0.014(4) 0.021(4)
C114 0.133(6) 0.054(5) 0.084(6) -0.032(5) -0.038(5) 0.009(4)
C115 0.125(6) 0.065(5) 0.080(6) -0.020(5) -0.028(5) -0.014(4)
C116 0.095(4) 0.051(4) 0.076(5) -0.016(4) -0.015(4) -0.011(4)
C121 0.060(3) 0.055(4) 0.045(4) -0.014(3) -0.010(3) 0.019(3)
C122 0.070(4) 0.059(5) 0.069(5) -0.013(4) -0.002(3) 0.006(3)
C123 0.098(5) 0.066(5) 0.084(6) 0.000(5) -0.003(4) -0.006(4)
C124 0.121(6) 0.080(6) 0.065(5) 0.005(5) -0.004(5) 0.031(5)
C125 0.119(6) 0.083(6) 0.063(5) -0.015(5) -0.031(4) 0.031(5)
C126 0.097(4) 0.060(4) 0.060(4) -0.011(4) -0.029(4) 0.017(3)
C211 0.041(3) 0.066(4) 0.056(4) -0.022(3) -0.005(2) 0.006(3)
C212 0.069(4) 0.086(5) 0.063(4) -0.024(4) -0.022(3) 0.026(3)
C213 0.088(5) 0.146(8) 0.068(5) -0.051(5) -0.029(4) 0.038(5)
C214 0.073(4) 0.120(7) 0.068(5) -0.046(5) -0.007(4) 0.005(4)
C215 0.074(4) 0.081(5) 0.070(5) -0.035(4) 0.015(4) 0.011(3)
C216 0.065(4) 0.069(5) 0.064(4) -0.012(4) 0.001(3) 0.015(3)
C221 0.058(3) 0.057(4) 0.061(4) -0.020(3) -0.013(3) 0.002(3)
C222 0.069(4) 0.068(5) 0.082(5) -0.028(4) -0.020(3) 0.010(3)
C223 0.106(6) 0.052(5) 0.134(8) -0.023(5) -0.028(5) 0.010(4)
C224 0.124(7) 0.063(6) 0.138(9) -0.009(6) -0.033(6) -0.017(5)
C225 0.109(6) 0.082(7) 0.115(7) 0.006(6) -0.002(5) -0.035(5)
C226 0.077(4) 0.081(6) 0.082(5) -0.012(4) 0.011(4) -0.014(4)
C311 0.034(2) 0.037(3) 0.042(3) -0.004(3) -0.001(2) -0.002(2)
C312 0.047(3) 0.046(4) 0.052(4) -0.008(3) 0.000(2) -0.005(2)
C313 0.051(3) 0.065(4) 0.055(4) 0.000(3) -0.016(3) -0.002(3)
C314 0.064(4) 0.076(5) 0.059(4) -0.008(4) -0.025(3) -0.008(3)
C315 0.078(4) 0.075(5) 0.043(4) -0.020(3) -0.012(3) -0.013(3)
C316 0.056(3) 0.056(4) 0.049(4) -0.018(3) -0.007(3) 0.002(3)
C321 0.040(3) 0.035(3) 0.045(3) -0.004(3) -0.008(2) 0.002(2)
C322 0.050(3) 0.050(4) 0.046(4) -0.013(3) -0.003(2) -0.001(2)
C323 0.063(3) 0.056(4) 0.058(4) 0.002(3) 0.012(3) -0.011(3)
C324 0.062(3) 0.040(4) 0.094(6) -0.010(4) -0.003(3) -0.016(3)
C325 0.064(3) 0.052(4) 0.070(5) -0.018(4) 0.002(3) -0.011(3)
C326 0.051(3) 0.044(3) 0.056(4) -0.015(3) 0.002(2) -0.008(2)
C411 0.044(3) 0.062(4) 0.047(4) -0.021(3) -0.010(2) 0.008(3)
C412 0.072(4) 0.069(5) 0.050(4) -0.022(4) -0.011(3) 0.006(3)
C413 0.109(5) 0.088(6) 0.074(5) -0.046(5) -0.030(4) 0.024(4)
C414 0.116(6) 0.078(6) 0.114(7) -0.056(5) -0.052(5) 0.015(5)
C415 0.084(4) 0.058(5) 0.102(6) -0.033(4) -0.029(4) -0.008(3)
C416 0.054(3) 0.065(4) 0.068(4) -0.025(4) -0.018(3) 0.005(3)
C421 0.043(3) 0.050(4) 0.047(4) -0.008(3) 0.008(2) 0.008(2)
C422 0.057(3) 0.061(4) 0.045(4) -0.004(3) 0.003(3) 0.014(3)
C423 0.081(4) 0.076(5) 0.057(5) -0.002(4) 0.001(3) 0.024(4)
C424 0.089(5) 0.069(5) 0.079(6) 0.010(4) 0.006(4) 0.026(4)
C425 0.078(4) 0.048(4) 0.079(5) 0.000(4) 0.022(4) -0.005(3)
C426 0.057(3) 0.051(4) 0.060(4) -0.013(3) 0.008(3) 0.004(3)

loop_
_geom_bond_atom_site_label_1
_geom_bond_atom_site_label_2
_geom_bond_distance
_geom_bond_site_symmetry_2
_geom_bond_publ_flag
Fe1 C1 1.909(5) . ?
Fe1 C11 2.104(5) . ?
Fe1 C12 2.125(5) . ?
Fe1 C14 2.127(5) . ?
Fe1 C15 2.127(5) . ?
Fe1 C13 2.132(5) . ?
Fe1 P1 2.1661(15) . ?
Fe1 P2 2.1783(17) . ?
C11 C15 1.422(8) . ?
C11 C12 1.437(7) . ?
C11 C11' 1.501(7) . ?
C12 C13 1.404(7) . ?
C12 C12' 1.511(8) . ?
C13 C14 1.432(7) . ?
C13 C13' 1.490(7) . ?
C14 C15 1.408(7) . ?
C14 C14' 1.504(7) . ?
C15 C15' 1.493(8) . ?
Fe2 C7 1.917(5) . ?
Fe2 C22 2.101(5) . ?
Fe2 C21 2.106(4) . ?
Fe2 C24 2.120(5) . ?
Fe2 C25 2.123(4) . ?
Fe2 C23 2.132(5) . ?
Fe2 P4 2.1642(15) . ?
Fe2 P3 2.1682(15) . ?
C21 C22 1.418(7) . ?
C21 C25 1.433(7) . ?
C21 C21' 1.503(7) . ?
C22 C23 1.434(7) . ?
C22 C22' 1.502(7) . ?
C23 C24 1.418(7) . ?
C23 C23' 1.492(7) . ?
C24 C25 1.420(7) . ?
C24 C24' 1.497(7) . ?
C25 C25' 1.487(6) . ?
C1 C2 1.204(7) . ?
C2 C3 1.481(7) . ?
C3 C4 1.506(7) . ?
C4 C5 1.534(7) . ?
C5 C6 1.473(6) . ?
C6 C7 1.216(6) . ?
P1 C111 1.829(5) . ?
P1 C121 1.841(6) . ?
P1 C1' 1.854(5) . ?
C1' C2' 1.494(7) . ?
C2' P2 1.879(5) . ?
P2 C211 1.836(5) . ?
P2 C221 1.854(6) . ?
P3 C311 1.838(5) . ?
P3 C321 1.846(5) . ?
P3 C3' 1.869(4) . ?
C3' C4' 1.518(6) . ?
C4' P4 1.843(4) . ?
P4 C421 1.835(5) . ?
P4 C411 1.855(5) . ?
C111 C116 1.372(7) . ?
C111 C112 1.405(7) . ?
C112 C113 1.389(8) . ?
C113 C114 1.350(9) . ?
C114 C115 1.369(9) . ?
C115 C116 1.400(9) . ?
C121 C122 1.383(7) . ?
C121 C126 1.388(7) . ?
C122 C123 1.394(8) . ?
C123 C124 1.360(9) . ?
C124 C125 1.364(9) . ?
C125 C126 1.377(9) . ?
C211 C212 1.379(7) . ?
C211 C216 1.397(7) . ?
C212 C213 1.387(8) . ?
C213 C214 1.360(9) . ?
C214 C215 1.346(8) . ?
C215 C216 1.400(8) . ?
C221 C222 1.365(7) . ?
C221 C226 1.399(8) . ?
C222 C223 1.388(9) . ?
C223 C224 1.361(10) . ?
C224 C225 1.379(11) . ?
C225 C226 1.382(9) . ?
C311 C316 1.376(7) . ?
C311 C312 1.403(6) . ?
C312 C313 1.404(7) . ?
C313 C314 1.366(8) . ?
C314 C315 1.357(8) . ?
C315 C316 1.402(7) . ?
C321 C322 1.382(7) . ?
C321 C326 1.390(7) . ?
C322 C323 1.388(7) . ?
C323 C324 1.372(8) . ?
C324 C325 1.383(8) . ?
C325 C326 1.375(7) . ?
C411 C416 1.382(7) . ?
C411 C412 1.398(7) . ?
C412 C413 1.383(8) . ?
C413 C414 1.381(9) . ?
C414 C415 1.358(9) . ?
C415 C416 1.412(8) . ?
C421 C426 1.380(7) . ?
C421 C422 1.408(7) . ?
C422 C423 1.382(8) . ?
C423 C424 1.354(9) . ?
C424 C425 1.381(9) . ?
C425 C426 1.386(8) . ?
